data_4303776
loop_
_publ_author_name
'So Young Lee'
'Sunhong Park'
'Shim Sung Lee'

_publ_contact_author_address
;
Department of Chemistry and Research Institute of Natural Science, 
Gyeongsang National University, Jinju 660-701, South Korea
;
_publ_contact_author_email sslee@gnu.ac.kr
_publ_contact_author_fax +82-55-753-7614
_publ_contact_author_name 'Shim Sung Lee'
_publ_contact_author_phone +82-55-751-6021
_publ_section_title
;
Copper(I), Silver(I), and Palladium(II) Complexes of a Thiaoxamacrocycle
Displaying Unusual Topologies
;
_journal_name_full 'Inorganic Chemistry'
_journal_page_first 11335
_journal_page_last 11341
_journal_paper_doi 10.1021/ic901902t
_journal_volume 48
_journal_year 2009
_chemical_formula_sum 'C36 H40 Cu2 I2 O4 S4'
_chemical_formula_weight 1045.80
_chemical_name_systematic
; 
 ? 
;
_space_group_IT_number 14
_symmetry_cell_setting monoclinic
_symmetry_space_group_name_Hall '-P 2yn'
_symmetry_space_group_name_H-M 'P 1 21/n 1'
_atom_sites_solution_hydrogens geom
_atom_sites_solution_primary direct
_atom_sites_solution_secondary difmap
_audit_creation_method SHELXTL
_cell_angle_alpha 90.00
_cell_angle_beta 99.883(2)
_cell_angle_gamma 90.00
_cell_formula_units_Z 6
_cell_length_a 20.1114(19)
_cell_length_b 8.6467(8)
_cell_length_c 34.485(3)
_cell_measurement_reflns_used 7121
_cell_measurement_temperature 173(2)
_cell_measurement_theta_max 28.26
_cell_measurement_theta_min 2.57
_cell_volume 5907.9(9)
_computing_cell_refinement 'Bruker SMART'
_computing_data_collection 'Bruker SMART'
_computing_data_reduction 'Bruker SAINT'
_computing_molecular_graphics 'Bruker SHELXTL'
_computing_publication_material 'Bruker SHELXTL'
_computing_structure_refinement 'Bruker SHELXTL'
_computing_structure_solution 'Bruker SHELXTL'
_diffrn_ambient_temperature 173(2)
_diffrn_measured_fraction_theta_full 0.948
_diffrn_measured_fraction_theta_max 0.948
_diffrn_measurement_device_type 'CCD area detector'
_diffrn_measurement_method 'phi and omega scans'
_diffrn_radiation_monochromator graphite
_diffrn_radiation_source 'fine-focus sealed tube'
_diffrn_radiation_type MoK\a
_diffrn_radiation_wavelength 0.71073
_diffrn_reflns_av_R_equivalents 0.0602
_diffrn_reflns_av_sigmaI/netI 0.0936
_diffrn_reflns_limit_h_max 23
_diffrn_reflns_limit_h_min -25
_diffrn_reflns_limit_k_max 10
_diffrn_reflns_limit_k_min -11
_diffrn_reflns_limit_l_max 33
_diffrn_reflns_limit_l_min -44
_diffrn_reflns_number 31732
_diffrn_reflns_theta_full 27.00
_diffrn_reflns_theta_max 27.00
_diffrn_reflns_theta_min 1.20
_exptl_absorpt_coefficient_mu 2.896
_exptl_absorpt_correction_T_max 0.8014
_exptl_absorpt_correction_T_min 0.4770
_exptl_absorpt_correction_type 'empirical SADABS'
_exptl_absorpt_process_details
;
Ratio of minimum to maximum apparent transmission:  0.840726
;
_exptl_crystal_colour colorless
_exptl_crystal_density_diffrn 1.764
_exptl_crystal_density_method 'not measured'
_exptl_crystal_description block
_exptl_crystal_F_000 3096
_exptl_crystal_size_max 0.30
_exptl_crystal_size_mid 0.20
_exptl_crystal_size_min 0.08
_refine_diff_density_max 0.918
_refine_diff_density_min -0.727
_refine_diff_density_rms 0.163
_refine_ls_extinction_method none
_refine_ls_goodness_of_fit_ref 1.057
_refine_ls_hydrogen_treatment constr
_refine_ls_matrix_type full
_refine_ls_number_parameters 649
_refine_ls_number_reflns 12203
_refine_ls_number_restraints 0
_refine_ls_restrained_S_all 1.057
_refine_ls_R_factor_all 0.1330
_refine_ls_R_factor_gt 0.0508
_refine_ls_shift/su_max 0.001
_refine_ls_shift/su_mean 0.000
_refine_ls_structure_factor_coef Fsqd
_refine_ls_weighting_details 'calc w=1/[\s^2^(Fo^2^)+(0.0595P)^2^+1.4128P] where P=(Fo^2^+2Fc^2^)/3'
_refine_ls_weighting_scheme calc
_refine_ls_wR_factor_gt 0.1124
_refine_ls_wR_factor_ref 0.1516
_reflns_number_gt 6332
_reflns_number_total 12203
_reflns_threshold_expression >2sigma(I)
_cod_data_source_file ic901902t_si_001_3.cif
_cod_data_source_block complex3a
_cod_depositor_comments
;
The following automatic conversions were performed:
'_symmetry_cell_setting' value 'Monoclinic' changed to 'monoclinic'
according to '/home/saulius/struct/CIF-dictionaries/cif_core.dic'
dictionary named 'cif_core.dic' version 2.4.1 from 2010-06-29.

Automatic conversion script
Id: cif_fix_enum 1527 2010-12-29 10:47:43Z saulius 
;
_cod_original_cell_volume 5907.9(10)
_cod_database_code 4303776

loop_
_symmetry_equiv_pos_as_xyz
'x, y, z'
'-x+1/2, y+1/2, -z+1/2'
'-x, -y, -z'
'x-1/2, -y-1/2, z-1/2'

loop_
_atom_site_label
_atom_site_type_symbol
_atom_site_fract_x
_atom_site_fract_y
_atom_site_fract_z
_atom_site_U_iso_or_equiv
_atom_site_adp_type
_atom_site_occupancy
_atom_site_symmetry_multiplicity
_atom_site_calc_flag
_atom_site_refinement_flags
_atom_site_disorder_assembly
_atom_site_disorder_group
Cu1 Cu 0.46904(5) -0.40826(11) 0.17926(3) 0.0440(3) Uani 1 1 d . . .
Cu2 Cu 0.54532(5) -0.64794(11) 0.16360(3) 0.0463(3) Uani 1 1 d . . .
Cu3 Cu 0.96507(5) -0.12920(11) 0.00882(3) 0.0448(3) Uani 1 1 d . . .
I1 I 0.44216(3) -0.68713(6) 0.199035(18) 0.04907(17) Uani 1 1 d . . .
I2 I 0.57462(3) -0.36871(6) 0.144804(19) 0.05370(18) Uani 1 1 d . . .
I3 I 0.94171(3) 0.14346(6) 0.034904(17) 0.04495(16) Uani 1 1 d . . .
S1 S 0.38192(11) -0.2794(2) 0.13835(6) 0.0448(5) Uani 1 1 d . . .
S2 S 0.46432(10) -0.2379(2) 0.23216(6) 0.0439(5) Uani 1 1 d . . .
S3 S 0.63712(11) -0.7766(3) 0.20100(7) 0.0533(6) Uani 1 1 d . . .
S4 S 0.54134(12) -0.8174(3) 0.11007(7) 0.0561(6) Uani 1 1 d . . .
S5 S 0.87203(11) -0.2519(3) -0.02810(6) 0.0470(5) Uani 1 1 d . . .
S6 S 0.97306(10) -0.3126(2) 0.05986(6) 0.0444(5) Uani 1 1 d . . .
O1 O 0.2896(3) -0.2873(7) 0.26259(17) 0.0553(16) Uani 1 1 d . . .
O2 O 0.2279(3) -0.1646(8) 0.19091(19) 0.0668(18) Uani 1 1 d . . .
O3 O 0.6851(3) -0.8741(9) 0.0567(2) 0.082(2) Uani 1 1 d . . .
O4 O 0.7710(3) -0.7808(8) 0.12470(19) 0.0645(18) Uani 1 1 d . . .
O5 O 0.8115(3) -0.2756(6) 0.10407(17) 0.0526(16) Uani 1 1 d . . .
O6 O 0.7337(3) -0.3846(7) 0.03377(19) 0.0594(17) Uani 1 1 d . . .
C1 C 0.1921(5) -0.2524(13) 0.2147(3) 0.068(3) Uani 1 1 d . . .
H1A H 0.1938 -0.3611 0.2080 0.081 Uiso 1 1 calc R . .
H1B H 0.1452 -0.2204 0.2105 0.081 Uiso 1 1 calc R . .
C2 C 0.2070(4) -0.1795(10) 0.1511(3) 0.055(3) Uani 1 1 d . . .
C3 C 0.1519(5) -0.0920(11) 0.1324(4) 0.074(3) Uani 1 1 d . . .
H3A H 0.1286 -0.0276 0.1470 0.088 Uiso 1 1 calc R . .
C4 C 0.1331(5) -0.1026(12) 0.0927(4) 0.075(3) Uani 1 1 d . . .
H4A H 0.0962 -0.0464 0.0801 0.090 Uiso 1 1 calc R . .
C5 C 0.1686(5) -0.1969(13) 0.0710(3) 0.076(3) Uani 1 1 d . . .
H5A H 0.1553 -0.2055 0.0439 0.091 Uiso 1 1 calc R . .
C6 C 0.2229(5) -0.2764(11) 0.0895(3) 0.065(3) Uani 1 1 d . . .
H6A H 0.2475 -0.3361 0.0745 0.078 Uiso 1 1 calc R . .
C7 C 0.2431(4) -0.2720(9) 0.1298(3) 0.042(2) Uani 1 1 d . . .
C8 C 0.3041(4) -0.3607(9) 0.1486(3) 0.045(2) Uani 1 1 d . . .
H8A H 0.3002 -0.4667 0.1393 0.054 Uiso 1 1 calc R . .
H8B H 0.3056 -0.3625 0.1769 0.054 Uiso 1 1 calc R . .
C9 C 0.3866(5) -0.1004(9) 0.1660(3) 0.053(2) Uani 1 1 d . . .
H9A H 0.4251 -0.0417 0.1606 0.064 Uiso 1 1 calc R . .
H9B H 0.3464 -0.0402 0.1566 0.064 Uiso 1 1 calc R . .
C10 C 0.3930(4) -0.1191(8) 0.2097(2) 0.047(2) Uani 1 1 d . . .
H10A H 0.3518 -0.1650 0.2154 0.056 Uiso 1 1 calc R . .
H10B H 0.3975 -0.0174 0.2218 0.056 Uiso 1 1 calc R . .
C11 C 0.4245(4) -0.3583(9) 0.2653(2) 0.048(2) Uani 1 1 d . . .
H11A H 0.3867 -0.4118 0.2497 0.057 Uiso 1 1 calc R . .
H11B H 0.4569 -0.4363 0.2765 0.057 Uiso 1 1 calc R . .
C12 C 0.3996(4) -0.2780(10) 0.2982(2) 0.047(2) Uani 1 1 d . . .
C13 C 0.4442(5) -0.2415(11) 0.3319(3) 0.066(3) Uani 1 1 d . . .
H13A H 0.4899 -0.2626 0.3335 0.080 Uiso 1 1 calc R . .
C14 C 0.4212(7) -0.1732(13) 0.3637(3) 0.082(3) Uani 1 1 d . . .
H14A H 0.4514 -0.1472 0.3863 0.099 Uiso 1 1 calc R . .
C15 C 0.3540(7) -0.1448(12) 0.3613(3) 0.086(4) Uani 1 1 d . . .
H15A H 0.3389 -0.0990 0.3826 0.103 Uiso 1 1 calc R . .
C16 C 0.3082(6) -0.1812(12) 0.3288(3) 0.076(3) Uani 1 1 d . . .
H16A H 0.2625 -0.1622 0.3281 0.091 Uiso 1 1 calc R . .
C17 C 0.3310(5) -0.2478(10) 0.2964(3) 0.051(2) Uani 1 1 d . . .
C18 C 0.2223(4) -0.2295(13) 0.2561(3) 0.071(3) Uani 1 1 d . . .
H18A H 0.2226 -0.1203 0.2626 0.085 Uiso 1 1 calc R . .
H18B H 0.1960 -0.2836 0.2730 0.085 Uiso 1 1 calc R . .
C19 C 0.7940(5) -0.8316(14) 0.0909(3) 0.080(3) Uani 1 1 d . . .
H19A H 0.8001 -0.9429 0.0920 0.097 Uiso 1 1 calc R . .
H19B H 0.8372 -0.7842 0.0895 0.097 Uiso 1 1 calc R . .
C20 C 0.8015(4) -0.8349(10) 0.1610(3) 0.051(2) Uani 1 1 d . . .
C21 C 0.8581(5) -0.9283(11) 0.1669(3) 0.067(3) Uani 1 1 d . . .
H21A H 0.8772 -0.9594 0.1454 0.080 Uiso 1 1 calc R . .
C22 C 0.8863(5) -0.9753(12) 0.2039(4) 0.079(3) Uani 1 1 d . . .
H22A H 0.9228 -1.0429 0.2072 0.095 Uiso 1 1 calc R . .
C23 C 0.8618(5) -0.9247(14) 0.2361(4) 0.082(4) Uani 1 1 d . . .
H23A H 0.8828 -0.9525 0.2613 0.098 Uiso 1 1 calc R . .
C24 C 0.8028(5) -0.8272(12) 0.2304(3) 0.067(3) Uani 1 1 d . . .
H24A H 0.7849 -0.7931 0.2521 0.080 Uiso 1 1 calc R . .
C25 C 0.7729(4) -0.7846(9) 0.1931(3) 0.045(2) Uani 1 1 d . . .
C26 C 0.7114(4) -0.6862(9) 0.1865(3) 0.047(2) Uani 1 1 d . . .
H26A H 0.7009 -0.6595 0.1588 0.057 Uiso 1 1 calc R . .
H26B H 0.7210 -0.5908 0.2012 0.057 Uiso 1 1 calc R . .
C27 C 0.6279(5) -0.9518(10) 0.1733(3) 0.066(3) Uani 1 1 d . . .
H27A H 0.6683 -1.0134 0.1811 0.079 Uiso 1 1 calc R . .
H27B H 0.5904 -1.0092 0.1804 0.079 Uiso 1 1 calc R . .
C28 C 0.6162(5) -0.9353(10) 0.1289(3) 0.063(3) Uani 1 1 d . . .
H28A H 0.6107 -1.0373 0.1171 0.076 Uiso 1 1 calc R . .
H28B H 0.6556 -0.8881 0.1211 0.076 Uiso 1 1 calc R . .
C29 C 0.5731(4) -0.6988(10) 0.0729(2) 0.050(2) Uani 1 1 d . . .
H29A H 0.5445 -0.6081 0.0678 0.060 Uiso 1 1 calc R . .
H29B H 0.6180 -0.6632 0.0841 0.060 Uiso 1 1 calc R . .
C30 C 0.5764(4) -0.7738(10) 0.0349(3) 0.050(2) Uani 1 1 d . . .
C31 C 0.5214(5) -0.7678(13) 0.0049(3) 0.078(3) Uani 1 1 d . . .
H31A H 0.4815 -0.7232 0.0097 0.094 Uiso 1 1 calc R . .
C32 C 0.5237(7) -0.8249(17) -0.0313(3) 0.099(4) Uani 1 1 d . . .
H32A H 0.4862 -0.8149 -0.0511 0.119 Uiso 1 1 calc R . .
C33 C 0.5789(7) -0.8953(15) -0.0393(3) 0.095(4) Uani 1 1 d . . .
H33A H 0.5795 -0.9357 -0.0642 0.113 Uiso 1 1 calc R . .
C34 C 0.6341(6) -0.9075(13) -0.0107(3) 0.080(3) Uani 1 1 d . . .
H34A H 0.6730 -0.9552 -0.0159 0.095 Uiso 1 1 calc R . .
C35 C 0.6322(5) -0.8489(11) 0.0262(3) 0.058(3) Uani 1 1 d . . .
C36 C 0.7445(5) -0.7899(12) 0.0557(3) 0.072(3) Uani 1 1 d . . .
H36A H 0.7352 -0.6798 0.0557 0.086 Uiso 1 1 calc R . .
H36B H 0.7623 -0.8148 0.0321 0.086 Uiso 1 1 calc R . .
C37 C 0.7057(5) -0.2955(13) 0.0609(3) 0.072(3) Uani 1 1 d . . .
H37A H 0.6582 -0.3203 0.0591 0.086 Uiso 1 1 calc R . .
H37B H 0.7095 -0.1865 0.0550 0.086 Uiso 1 1 calc R . .
C38 C 0.7036(4) -0.3591(9) -0.0048(3) 0.049(2) Uani 1 1 d . . .
C39 C 0.6467(5) -0.4434(11) -0.0204(4) 0.074(3) Uani 1 1 d . . .
H39A H 0.6274 -0.5116 -0.0047 0.089 Uiso 1 1 calc R . .
C40 C 0.6192(5) -0.4247(15) -0.0594(5) 0.090(5) Uani 1 1 d . . .
H40A H 0.5810 -0.4809 -0.0700 0.108 Uiso 1 1 calc R . .
C41 C 0.6471(6) -0.3249(17) -0.0829(4) 0.094(5) Uani 1 1 d . . .
H41A H 0.6278 -0.3124 -0.1093 0.113 Uiso 1 1 calc R . .
C42 C 0.7035(5) -0.2439(12) -0.0672(3) 0.066(3) Uani 1 1 d . . .
H42A H 0.7221 -0.1753 -0.0832 0.079 Uiso 1 1 calc R . .
C43 C 0.7340(4) -0.2604(10) -0.0282(3) 0.051(2) Uani 1 1 d . . .
C44 C 0.7978(4) -0.1723(9) -0.0117(2) 0.045(2) Uani 1 1 d . . .
H44A H 0.8045 -0.1749 0.0168 0.054 Uiso 1 1 calc R . .
H44B H 0.7925 -0.0650 -0.0199 0.054 Uiso 1 1 calc R . .
C45 C 0.8820(4) -0.4358(9) -0.0028(3) 0.055(2) Uani 1 1 d . . .
H45A H 0.8407 -0.4948 -0.0102 0.066 Uiso 1 1 calc R . .
H45B H 0.9179 -0.4927 -0.0119 0.066 Uiso 1 1 calc R . .
C46 C 0.8980(4) -0.4256(9) 0.0421(3) 0.056(2) Uani 1 1 d . . .
H46A H 0.9040 -0.5292 0.0528 0.067 Uiso 1 1 calc R . .
H46B H 0.8598 -0.3795 0.0516 0.067 Uiso 1 1 calc R . .
C47 C 0.9432(4) -0.1998(9) 0.0985(2) 0.045(2) Uani 1 1 d . . .
H47A H 0.9778 -0.1251 0.1088 0.054 Uiso 1 1 calc R . .
H47B H 0.9035 -0.1423 0.0867 0.054 Uiso 1 1 calc R . .
C48 C 0.9262(5) -0.2907(9) 0.1322(2) 0.048(2) Uani 1 1 d . . .
C49 C 0.9777(5) -0.3361(11) 0.1624(3) 0.068(3) Uani 1 1 d . . .
H49A H 1.0222 -0.3118 0.1608 0.082 Uiso 1 1 calc R . .
C50 C 0.9640(7) -0.4159(14) 0.1943(3) 0.089(4) Uani 1 1 d . . .
H50A H 0.9988 -0.4472 0.2142 0.107 Uiso 1 1 calc R . .
C51 C 0.8983(8) -0.4488(12) 0.1967(3) 0.093(4) Uani 1 1 d . . .
H51A H 0.8890 -0.5028 0.2184 0.112 Uiso 1 1 calc R . .
C52 C 0.8449(6) -0.4043(11) 0.1676(3) 0.074(3) Uani 1 1 d . . .
H53A H 0.8006 -0.4259 0.1701 0.089 Uiso 1 1 calc R . .
C53 C 0.8597(5) -0.3262(9) 0.1346(3) 0.051(2) Uani 1 1 d . . .
C54 C 0.7428(5) -0.3299(13) 0.1015(3) 0.079(3) Uani 1 1 d . . .
H54A H 0.7212 -0.2777 0.1210 0.095 Uiso 1 1 calc R . .
H54B H 0.7425 -0.4402 0.1066 0.095 Uiso 1 1 calc R . .

loop_
_atom_site_aniso_label
_atom_site_aniso_U_11
_atom_site_aniso_U_22
_atom_site_aniso_U_33
_atom_site_aniso_U_23
_atom_site_aniso_U_13
_atom_site_aniso_U_12
Cu1 0.0447(6) 0.0428(6) 0.0479(7) -0.0040(5) 0.0174(5) -0.0003(5)
Cu2 0.0478(6) 0.0447(6) 0.0510(7) -0.0067(5) 0.0218(5) -0.0024(5)
Cu3 0.0453(6) 0.0481(6) 0.0443(6) 0.0025(5) 0.0169(5) -0.0005(5)
I1 0.0539(3) 0.0412(3) 0.0597(4) -0.0023(3) 0.0314(3) -0.0091(3)
I2 0.0606(4) 0.0420(3) 0.0683(4) 0.0006(3) 0.0390(3) -0.0072(3)
I3 0.0502(3) 0.0426(3) 0.0475(4) 0.0033(3) 0.0239(3) 0.0092(2)
S1 0.0486(12) 0.0496(13) 0.0381(13) -0.0016(10) 0.0128(11) -0.0023(10)
S2 0.0401(11) 0.0510(12) 0.0419(13) -0.0102(10) 0.0111(11) -0.0044(9)
S3 0.0519(13) 0.0560(14) 0.0555(15) 0.0084(12) 0.0189(12) -0.0034(11)
S4 0.0579(14) 0.0632(15) 0.0525(15) -0.0208(12) 0.0247(12) -0.0179(12)
S5 0.0457(12) 0.0599(13) 0.0365(13) -0.0022(10) 0.0103(11) 0.0015(10)
S6 0.0433(11) 0.0506(12) 0.0409(13) 0.0084(10) 0.0113(10) 0.0122(10)
O1 0.048(3) 0.083(4) 0.039(4) 0.000(3) 0.021(3) 0.014(3)
O2 0.061(4) 0.088(5) 0.049(4) -0.009(4) 0.002(4) -0.004(4)
O3 0.062(4) 0.123(6) 0.064(5) 0.024(4) 0.021(4) 0.012(4)
O4 0.050(4) 0.099(5) 0.046(4) -0.008(4) 0.013(3) 0.016(3)
O5 0.053(4) 0.060(4) 0.048(4) 0.012(3) 0.020(3) -0.014(3)
O6 0.046(4) 0.072(4) 0.062(4) 0.007(4) 0.017(4) 0.004(3)
C1 0.048(6) 0.099(8) 0.058(7) 0.007(6) 0.012(6) 0.011(5)
C2 0.043(5) 0.058(6) 0.058(7) -0.004(5) -0.012(5) 0.002(4)
C3 0.054(6) 0.065(7) 0.093(9) -0.003(6) -0.012(6) 0.004(5)
C4 0.055(6) 0.067(7) 0.093(9) 0.019(7) -0.017(7) 0.003(5)
C5 0.080(8) 0.087(8) 0.051(7) 0.008(6) -0.018(6) -0.011(6)
C6 0.064(6) 0.073(7) 0.053(7) -0.002(5) -0.002(6) -0.008(5)
C7 0.040(5) 0.037(5) 0.048(6) -0.001(4) 0.001(4) 0.004(4)
C8 0.050(5) 0.035(4) 0.047(5) 0.001(4) 0.003(4) 0.003(4)
C9 0.067(6) 0.036(5) 0.056(6) -0.003(4) 0.007(5) -0.002(4)
C10 0.067(6) 0.029(4) 0.046(5) -0.009(4) 0.015(5) 0.001(4)
C11 0.056(5) 0.054(5) 0.035(5) 0.002(4) 0.012(4) 0.010(4)
C12 0.055(5) 0.058(5) 0.029(5) 0.003(4) 0.011(4) 0.002(4)
C13 0.074(7) 0.076(7) 0.051(7) -0.001(5) 0.016(6) 0.000(5)
C14 0.113(10) 0.089(8) 0.040(6) -0.002(6) -0.002(7) -0.002(7)
C15 0.135(11) 0.078(8) 0.053(7) 0.000(6) 0.040(8) 0.036(8)
C16 0.095(8) 0.088(8) 0.044(6) 0.007(6) 0.011(6) 0.037(7)
C17 0.070(6) 0.052(5) 0.036(5) 0.007(4) 0.018(5) 0.012(5)
C18 0.050(6) 0.092(8) 0.077(8) -0.006(6) 0.026(6) 0.017(5)
C19 0.053(6) 0.117(9) 0.078(8) -0.014(7) 0.031(6) 0.012(6)
C20 0.037(5) 0.060(6) 0.057(6) 0.001(5) 0.007(5) 0.008(4)
C21 0.049(6) 0.075(7) 0.075(8) -0.011(6) 0.010(6) 0.006(5)
C22 0.053(7) 0.081(8) 0.101(10) 0.006(8) 0.003(7) 0.007(6)
C23 0.070(8) 0.098(9) 0.069(8) 0.036(7) -0.011(7) -0.015(7)
C24 0.052(6) 0.085(7) 0.064(7) 0.011(6) 0.011(6) -0.015(5)
C25 0.042(5) 0.047(5) 0.045(6) -0.005(4) 0.004(4) -0.008(4)
C26 0.051(5) 0.040(4) 0.053(6) -0.006(4) 0.014(5) -0.005(4)
C27 0.064(6) 0.051(6) 0.085(8) 0.001(5) 0.015(6) -0.008(5)
C28 0.094(7) 0.038(5) 0.069(7) 0.001(5) 0.044(6) 0.012(5)
C29 0.059(5) 0.052(5) 0.044(5) 0.000(4) 0.018(5) 0.010(4)
C30 0.056(5) 0.051(5) 0.046(6) 0.001(4) 0.017(5) 0.006(4)
C31 0.058(7) 0.125(10) 0.050(7) -0.001(7) 0.004(6) 0.011(6)
C32 0.095(10) 0.154(13) 0.040(7) -0.001(8) -0.010(7) -0.024(9)
C33 0.132(12) 0.114(10) 0.044(7) -0.027(7) 0.034(8) -0.014(9)
C34 0.100(9) 0.084(8) 0.063(8) 0.000(6) 0.037(7) 0.031(7)
C35 0.069(6) 0.069(6) 0.037(5) 0.007(5) 0.011(5) 0.026(5)
C36 0.082(7) 0.085(8) 0.052(7) 0.000(6) 0.020(6) -0.018(6)
C37 0.043(5) 0.097(8) 0.079(8) -0.002(7) 0.021(6) -0.005(5)
C38 0.036(5) 0.045(5) 0.064(7) -0.013(5) 0.002(5) 0.002(4)
C39 0.049(6) 0.057(6) 0.109(10) -0.022(6) -0.007(7) 0.000(5)
C40 0.032(6) 0.101(10) 0.133(13) -0.062(9) -0.002(7) 0.005(6)
C41 0.059(8) 0.140(12) 0.074(9) -0.056(9) -0.016(7) 0.034(8)
C42 0.062(6) 0.085(7) 0.048(6) -0.006(5) 0.000(6) 0.023(5)
C43 0.044(5) 0.046(5) 0.062(7) -0.004(5) 0.005(5) 0.009(4)
C44 0.045(5) 0.047(5) 0.045(5) 0.001(4) 0.013(4) 0.004(4)
C45 0.055(5) 0.045(5) 0.066(7) -0.011(5) 0.016(5) 0.007(4)
C46 0.057(6) 0.032(4) 0.080(7) 0.006(5) 0.020(5) 0.003(4)
C47 0.050(5) 0.044(5) 0.042(5) -0.001(4) 0.017(4) -0.008(4)
C48 0.071(6) 0.037(5) 0.037(5) -0.001(4) 0.011(5) -0.007(4)
C49 0.086(7) 0.068(7) 0.044(6) 0.017(5) -0.006(6) 0.014(5)
C50 0.119(10) 0.081(8) 0.060(8) 0.025(6) -0.007(8) -0.005(8)
C51 0.181(14) 0.070(8) 0.030(6) 0.016(5) 0.023(8) -0.021(9)
C52 0.105(9) 0.070(7) 0.057(7) 0.005(6) 0.045(7) -0.029(6)
C53 0.083(7) 0.035(5) 0.037(5) 0.000(4) 0.011(5) -0.014(4)
C54 0.071(7) 0.098(8) 0.081(8) -0.014(7) 0.048(7) -0.022(6)

loop_
_atom_type_symbol
_atom_type_description
_atom_type_scat_dispersion_real
_atom_type_scat_dispersion_imag
_atom_type_scat_source
C C 0.0033 0.0016 'International Tables Vol C Tables 4.2.6.8 and 6.1.1.4'
H H 0.0000 0.0000 'International Tables Vol C Tables 4.2.6.8 and 6.1.1.4'
O O 0.0106 0.0060 'International Tables Vol C Tables 4.2.6.8 and 6.1.1.4'
S S 0.1246 0.1234 'International Tables Vol C Tables 4.2.6.8 and 6.1.1.4'
Cu Cu 0.3201 1.2651 'International Tables Vol C Tables 4.2.6.8 and 6.1.1.4'
I I -0.4742 1.8119 'International Tables Vol C Tables 4.2.6.8 and 6.1.1.4'

loop_
_geom_angle_atom_site_label_1
_geom_angle_atom_site_label_2
_geom_angle_atom_site_label_3
_geom_angle
_geom_angle_site_symmetry_1
_geom_angle_site_symmetry_3
_geom_angle_publ_flag
S1 Cu1 S2 92.50(8) . . ?
S1 Cu1 I1 115.76(7) . . ?
S2 Cu1 I1 109.87(7) . . ?
S1 Cu1 I2 104.22(7) . . ?
S2 Cu1 I2 114.29(6) . . ?
I1 Cu1 I2 117.52(4) . . ?
S1 Cu1 Cu2 129.90(7) . . ?
S2 Cu1 Cu2 137.46(7) . . ?
I1 Cu1 Cu2 59.12(3) . . ?
I2 Cu1 Cu2 58.41(3) . . ?
S3 Cu2 S4 93.08(9) . . ?
S3 Cu2 I2 112.83(7) . . ?
S4 Cu2 I2 111.29(8) . . ?
S3 Cu2 I1 107.21(7) . . ?
S4 Cu2 I1 111.43(7) . . ?
I2 Cu2 I1 118.15(4) . . ?
S3 Cu2 Cu1 132.72(8) . . ?
S4 Cu2 Cu1 134.08(8) . . ?
I2 Cu2 Cu1 59.63(3) . . ?
I1 Cu2 Cu1 58.53(3) . . ?
S5 Cu3 S6 92.70(8) . . ?
S5 Cu3 I3 115.26(7) . . ?
S6 Cu3 I3 110.26(7) . . ?
S5 Cu3 I3 104.63(7) . 3_755 ?
S6 Cu3 I3 115.96(6) . 3_755 ?
I3 Cu3 I3 115.79(4) . 3_755 ?
S5 Cu3 Cu3 129.71(8) . 3_755 ?
S6 Cu3 Cu3 137.54(8) . 3_755 ?
I3 Cu3 Cu3 58.04(4) . 3_755 ?
I3 Cu3 Cu3 57.76(4) 3_755 3_755 ?
Cu1 I1 Cu2 62.35(3) . . ?
Cu2 I2 Cu1 61.96(3) . . ?
Cu3 I3 Cu3 64.21(4) . 3_755 ?
C8 S1 C9 101.4(4) . . ?
C8 S1 Cu1 106.4(3) . . ?
C9 S1 Cu1 97.1(3) . . ?
C10 S2 C11 100.9(4) . . ?
C10 S2 Cu1 99.0(3) . . ?
C11 S2 Cu1 102.0(3) . . ?
C27 S3 C26 103.4(4) . . ?
C27 S3 Cu2 96.2(3) . . ?
C26 S3 Cu2 104.5(3) . . ?
C29 S4 C28 101.2(4) . . ?
C29 S4 Cu2 103.4(3) . . ?
C28 S4 Cu2 98.8(3) . . ?
C45 S5 C44 102.2(4) . . ?
C45 S5 Cu3 97.2(3) . . ?
C44 S5 Cu3 106.4(3) . . ?
C46 S6 C47 100.1(4) . . ?
C46 S6 Cu3 99.4(3) . . ?
C47 S6 Cu3 101.3(3) . . ?
C17 O1 C18 118.2(7) . . ?
C2 O2 C1 115.8(7) . . ?
C35 O3 C36 116.5(8) . . ?
C20 O4 C19 119.5(7) . . ?
C53 O5 C54 119.0(7) . . ?
C38 O6 C37 113.2(7) . . ?
O2 C1 C18 109.1(8) . . ?
O2 C2 C7 119.4(8) . . ?
O2 C2 C3 119.4(9) . . ?
C7 C2 C3 121.1(9) . . ?
C4 C3 C2 119.2(11) . . ?
C3 C4 C5 120.2(10) . . ?
C6 C5 C4 119.6(10) . . ?
C5 C6 C7 122.3(10) . . ?
C2 C7 C6 117.6(8) . . ?
C2 C7 C8 122.3(8) . . ?
C6 C7 C8 120.0(8) . . ?
C7 C8 S1 112.9(6) . . ?
C10 C9 S1 115.2(6) . . ?
C9 C10 S2 114.4(6) . . ?
C12 C11 S2 116.9(6) . . ?
C13 C12 C17 119.4(9) . . ?
C13 C12 C11 119.6(8) . . ?
C17 C12 C11 120.9(8) . . ?
C12 C13 C14 120.4(10) . . ?
C15 C14 C13 119.2(11) . . ?
C16 C15 C14 122.3(11) . . ?
C15 C16 C17 119.0(10) . . ?
O1 C17 C12 116.6(8) . . ?
O1 C17 C16 123.6(9) . . ?
C12 C17 C16 119.8(9) . . ?
O1 C18 C1 109.2(8) . . ?
O4 C19 C36 109.7(8) . . ?
O4 C20 C21 123.8(9) . . ?
O4 C20 C25 115.8(7) . . ?
C21 C20 C25 120.4(9) . . ?
C22 C21 C20 120.6(11) . . ?
C23 C22 C21 121.0(10) . . ?
C22 C23 C24 118.9(10) . . ?
C25 C24 C23 120.0(11) . . ?
C24 C25 C20 119.0(8) . . ?
C24 C25 C26 120.9(9) . . ?
C20 C25 C26 120.1(8) . . ?
C25 C26 S3 114.3(6) . . ?
C28 C27 S3 116.5(6) . . ?
C27 C28 S4 112.6(7) . . ?
C30 C29 S4 116.7(6) . . ?
C35 C30 C31 115.7(9) . . ?
C35 C30 C29 124.4(8) . . ?
C31 C30 C29 119.8(8) . . ?
C32 C31 C30 121.9(11) . . ?
C33 C32 C31 121.3(11) . . ?
C32 C33 C34 119.3(10) . . ?
C33 C34 C35 119.7(10) . . ?
C30 C35 C34 122.0(9) . . ?
C30 C35 O3 117.4(8) . . ?
C34 C35 O3 120.5(9) . . ?
O3 C36 C19 108.0(8) . . ?
O6 C37 C54 108.8(8) . . ?
O6 C38 C39 119.1(9) . . ?
O6 C38 C43 119.6(7) . . ?
C39 C38 C43 121.0(10) . . ?
C40 C39 C38 119.0(12) . . ?
C41 C40 C39 121.2(11) . . ?
C42 C41 C40 119.0(12) . . ?
C41 C42 C43 122.2(12) . . ?
C38 C43 C42 117.5(9) . . ?
C38 C43 C44 121.5(8) . . ?
C42 C43 C44 121.0(9) . . ?
C43 C44 S5 112.4(6) . . ?
C46 C45 S5 115.1(6) . . ?
C45 C46 S6 113.1(6) . . ?
C48 C47 S6 115.7(6) . . ?
C53 C48 C49 119.6(9) . . ?
C53 C48 C47 121.0(8) . . ?
C49 C48 C47 119.3(8) . . ?
C50 C49 C48 121.1(11) . . ?
C51 C50 C49 118.8(11) . . ?
C50 C51 C52 122.3(10) . . ?
C51 C52 C53 118.3(10) . . ?
O5 C53 C48 116.5(7) . . ?
O5 C53 C52 123.7(9) . . ?
C48 C53 C52 119.8(9) . . ?
O5 C54 C37 108.0(8) . . ?

loop_
_geom_bond_atom_site_label_1
_geom_bond_atom_site_label_2
_geom_bond_distance
_geom_bond_site_symmetry_2
_geom_bond_publ_flag
Cu1 S1 2.335(2) . ?
Cu1 S2 2.359(2) . ?
Cu1 I1 2.5882(11) . ?
Cu1 I2 2.6275(12) . ?
Cu1 Cu2 2.6878(14) . ?
Cu2 S3 2.343(3) . ?
Cu2 S4 2.347(2) . ?
Cu2 I2 2.5939(11) . ?
Cu2 I1 2.6043(12) . ?
Cu3 S5 2.330(2) . ?
Cu3 S6 2.354(2) . ?
Cu3 I3 2.5948(11) . ?
Cu3 I3 2.6027(12) 3_755 ?
Cu3 Cu3 2.762(2) 3_755 ?
I3 Cu3 2.6027(12) 3_755 ?
S1 C8 1.806(8) . ?
S1 C9 1.812(8) . ?
S2 C10 1.825(8) . ?
S2 C11 1.828(9) . ?
S3 C27 1.784(9) . ?
S3 C26 1.829(8) . ?
S4 C29 1.839(9) . ?
S4 C28 1.842(9) . ?
S5 C45 1.809(9) . ?
S5 C44 1.819(8) . ?
S6 C46 1.815(8) . ?
S6 C47 1.835(8) . ?
O1 C17 1.356(10) . ?
O1 C18 1.423(9) . ?
O2 C2 1.373(10) . ?
O2 C1 1.405(11) . ?
O3 C35 1.379(10) . ?
O3 C36 1.405(11) . ?
O4 C20 1.378(10) . ?
O4 C19 1.395(11) . ?
O5 C53 1.375(10) . ?
O5 C54 1.447(10) . ?
O6 C38 1.380(10) . ?
O6 C37 1.401(11) . ?
C1 C18 1.466(13) . ?
C2 C7 1.373(11) . ?
C2 C3 1.404(12) . ?
C3 C4 1.359(14) . ?
C4 C5 1.386(15) . ?
C5 C6 1.353(13) . ?
C6 C7 1.380(12) . ?
C7 C8 1.498(10) . ?
C9 C10 1.498(11) . ?
C11 C12 1.491(11) . ?
C12 C13 1.378(12) . ?
C12 C17 1.394(12) . ?
C13 C14 1.391(14) . ?
C14 C15 1.363(15) . ?
C15 C16 1.358(14) . ?
C16 C17 1.402(12) . ?
C19 C36 1.477(13) . ?
C20 C21 1.383(12) . ?
C20 C25 1.399(12) . ?
C21 C22 1.367(14) . ?
C22 C23 1.361(15) . ?
C23 C24 1.442(14) . ?
C24 C25 1.375(12) . ?
C25 C26 1.488(11) . ?
C27 C28 1.513(13) . ?
C29 C30 1.474(11) . ?
C30 C35 1.374(12) . ?
C30 C31 1.380(12) . ?
C31 C32 1.350(15) . ?
C32 C33 1.336(16) . ?
C33 C34 1.357(15) . ?
C34 C35 1.375(13) . ?
C37 C54 1.502(13) . ?
C38 C39 1.384(11) . ?
C38 C43 1.387(12) . ?
C39 C40 1.374(16) . ?
C40 C41 1.369(17) . ?
C41 C42 1.364(14) . ?
C42 C43 1.388(12) . ?
C43 C44 1.516(11) . ?
C45 C46 1.528(12) . ?
C47 C48 1.489(11) . ?
C48 C53 1.387(12) . ?
C48 C49 1.394(11) . ?
C49 C50 1.368(14) . ?
C50 C51 1.367(16) . ?
C51 C52 1.390(15) . ?
C52 C53 1.401(12) . ?
